data_7109770
loop_
_publ_author_name
'Alberto Hernan-Gomez'
'Tyne D. Bradley'
'Alan R. Kennedy'
'Zoe Livingstone'
'Stuart D. Robertson'
'Eva Hevia'

_publ_section_title
;
 Developing catalytic applications of cooperative bimetallics: competitive
 hydroamination/trimerization reactions of isocyanates catalysed by sodium
 magnesiates
;
_journal_name_full Chem.Commun.
_journal_page_first 8659
_journal_paper_doi 10.1039/c3cc45167d
_journal_volume 49
_journal_year 2013
_chemical_formula_sum 'C44 H46 Mg N3 Na O2'
_chemical_formula_weight 696.14
_chemical_name_systematic
; 
 ? 
;
_space_group_IT_number 14
_symmetry_cell_setting monoclinic
_symmetry_space_group_name_Hall '-P 2ybc'
_symmetry_space_group_name_H-M 'P 1 21/c 1'
_atom_sites_solution_hydrogens geom
_atom_sites_solution_primary direct
_atom_sites_solution_secondary difmap
_audit_creation_method SHELXL-97
_cell_angle_alpha 90.00
_cell_angle_beta 97.029(3)
_cell_angle_gamma 90.00
_cell_formula_units_Z 4
_cell_length_a 9.4286(3)
_cell_length_b 39.1553(19)
_cell_length_c 10.2035(3)
_cell_measurement_reflns_used 7930
_cell_measurement_temperature 123(2)
_cell_measurement_theta_max 29.4150
_cell_measurement_theta_min 2.8883
_cell_volume 3738.6(2)
_computing_cell_refinement
;
CrysAlisPro, Oxford Diffraction Ltd.,
Version 1.171.34.40 (release 27-08-2010 CrysAlis171 .NET)
(compiled Aug 27 2010,11:50:40)
;
_computing_data_collection
;
CrysAlisPro, Oxford Diffraction Ltd.,
Version 1.171.34.40 (release 27-08-2010 CrysAlis171 .NET)
(compiled Aug 27 2010,11:50:40)
;
_computing_data_reduction
;
CrysAlisPro, Oxford Diffraction Ltd.,
Version 1.171.34.40 (release 27-08-2010 CrysAlis171 .NET)
(compiled Aug 27 2010,11:50:40)
;
_computing_structure_refinement 'SHELXL-97 (Sheldrick, 1997)'
_computing_structure_solution 'SHELXS-97 (Sheldrick, 1990)'
_diffrn_ambient_temperature 123(2)
_diffrn_measured_fraction_theta_full 0.998
_diffrn_measured_fraction_theta_max 0.998
_diffrn_measurement_device_type 'Xcalibur, Eos'
_diffrn_measurement_method 'omega scans'
_diffrn_radiation_monochromator graphite
_diffrn_radiation_source 'fine-focus sealed tube'
_diffrn_radiation_type MoK\a
_diffrn_radiation_wavelength 0.71073
_diffrn_reflns_av_R_equivalents 0.0284
_diffrn_reflns_av_sigmaI/netI 0.0485
_diffrn_reflns_limit_h_max 12
_diffrn_reflns_limit_h_min -8
_diffrn_reflns_limit_k_max 50
_diffrn_reflns_limit_k_min -46
_diffrn_reflns_limit_l_max 13
_diffrn_reflns_limit_l_min -13
_diffrn_reflns_number 20985
_diffrn_reflns_theta_full 27.00
_diffrn_reflns_theta_max 27.00
_diffrn_reflns_theta_min 2.89
_exptl_absorpt_coefficient_mu 0.101
_exptl_absorpt_correction_T_max 1.00000
_exptl_absorpt_correction_T_min 0.94142
_exptl_absorpt_correction_type multi-scan
_exptl_absorpt_process_details
;
CrysAlisPro, Oxford Diffraction Ltd.,
Version 1.171.34.40 (release 27-08-2010 CrysAlis171 .NET)
(compiled Aug 27 2010,11:50:40)
Empirical absorption correction using spherical harmonics,
 implemented in SCALE3 ABSPACK scaling algorithm.
;
_exptl_crystal_colour colourless
_exptl_crystal_density_diffrn 1.238
_exptl_crystal_density_method 'not measured'
_exptl_crystal_description block
_exptl_crystal_F_000 1480
_exptl_crystal_size_max 0.20
_exptl_crystal_size_mid 0.10
_exptl_crystal_size_min 0.08
_refine_diff_density_max 0.420
_refine_diff_density_min -0.487
_refine_diff_density_rms 0.045
_refine_ls_extinction_method none
_refine_ls_goodness_of_fit_ref 1.027
_refine_ls_hydrogen_treatment constr
_refine_ls_matrix_type full
_refine_ls_number_parameters 476
_refine_ls_number_reflns 8131
_refine_ls_number_restraints 91
_refine_ls_restrained_S_all 1.033
_refine_ls_R_factor_all 0.0784
_refine_ls_R_factor_gt 0.0546
_refine_ls_shift/su_max 0.001
_refine_ls_shift/su_mean 0.000
_refine_ls_structure_factor_coef Fsqd
_refine_ls_weighting_details 'calc w=1/[\s^2^(Fo^2^)+(0.0353P)^2^+2.4145P] where P=(Fo^2^+2Fc^2^)/3'
_refine_ls_weighting_scheme calc
_refine_ls_wR_factor_gt 0.1090
_refine_ls_wR_factor_ref 0.1201
_reflns_number_gt 6036
_reflns_number_total 8131
_reflns_threshold_expression I>2sigma(I)
_cod_data_source_file c3cc45167d.txt
_cod_data_source_block srzl1108
_cod_original_sg_symbol_H-M 'P 21/c'
_cod_database_code 7109770

loop_
_symmetry_equiv_pos_as_xyz
'x, y, z'
'-x, y+1/2, -z+1/2'
'-x, -y, -z'
'x, -y-1/2, z-1/2'

loop_
_atom_site_label
_atom_site_type_symbol
_atom_site_fract_x
_atom_site_fract_y
_atom_site_fract_z
_atom_site_U_iso_or_equiv
_atom_site_adp_type
_atom_site_occupancy
_atom_site_symmetry_multiplicity
_atom_site_calc_flag
_atom_site_refinement_flags
_atom_site_disorder_assembly
_atom_site_disorder_group
Mg1 Mg 0.75722(7) 0.109246(17) 0.09403(6) 0.02235(15) Uani 1 1 d . . .
Na1 Na 0.92702(9) 0.15848(2) 0.53336(8) 0.0356(2) Uani 1 1 d . . .
N1 N 0.80178(17) 0.10410(4) -0.09696(15) 0.0245(4) Uani 1 1 d . . .
C1 C 0.7120(2) 0.08234(5) -0.18054(17) 0.0234(4) Uani 1 1 d . . .
C2 C 0.5657(2) 0.08989(6) -0.20518(18) 0.0273(4) Uani 1 1 d . . .
H2A H 0.5306 0.1101 -0.1691 0.033 Uiso 1 1 calc R . .
C3 C 0.4712(2) 0.06859(6) -0.28066(19) 0.0351(5) Uani 1 1 d . . .
H3A H 0.3724 0.0742 -0.2947 0.042 Uiso 1 1 calc R . .
C4 C 0.5196(3) 0.03919(6) -0.3359(2) 0.0389(6) Uani 1 1 d . . .
H4A H 0.4551 0.0247 -0.3888 0.047 Uiso 1 1 calc R . .
C5 C 0.6633(3) 0.03124(6) -0.3126(2) 0.0367(5) Uani 1 1 d . . .
H5A H 0.6976 0.0112 -0.3507 0.044 Uiso 1 1 calc R . .
C6 C 0.7582(2) 0.05201(5) -0.23484(19) 0.0292(5) Uani 1 1 d . . .
H6A H 0.8560 0.0456 -0.2180 0.035 Uiso 1 1 calc R . .
C7 C 0.9300(2) 0.11452(5) -0.13586(18) 0.0248(4) Uani 1 1 d . . .
C8 C 0.9782(2) 0.10814(5) -0.25998(19) 0.0291(5) Uani 1 1 d . . .
H8A H 0.9195 0.0953 -0.3244 0.035 Uiso 1 1 calc R . .
C9 C 1.1089(2) 0.12021(6) -0.2894(2) 0.0365(5) Uani 1 1 d . . .
H9A H 1.1387 0.1149 -0.3727 0.044 Uiso 1 1 calc R . .
C10 C 1.1970(2) 0.13977(6) -0.2010(2) 0.0394(6) Uani 1 1 d . . .
H10A H 1.2859 0.1481 -0.2227 0.047 Uiso 1 1 calc R . .
C11 C 1.1515(2) 0.14689(6) -0.0794(2) 0.0374(5) Uani 1 1 d . . .
H11A H 1.2102 0.1604 -0.0170 0.045 Uiso 1 1 calc R . .
C12 C 1.0227(2) 0.13472(6) -0.0479(2) 0.0312(5) Uani 1 1 d . . .
H12A H 0.9951 0.1401 0.0362 0.037 Uiso 1 1 calc R . .
N2 N 0.91756(17) 0.08941(4) 0.22679(15) 0.0252(4) Uani 1 1 d . A .
C13 C 0.9068(2) 0.05354(5) 0.23937(19) 0.0259(4) Uani 1 1 d . . .
C14 C 0.9073(2) 0.03277(6) 0.1287(2) 0.0299(5) Uani 1 1 d . . .
H14A H 0.9220 0.0427 0.0465 0.036 Uiso 1 1 calc R . .
C15 C 0.8868(2) -0.00217(6) 0.1368(2) 0.0373(5) Uani 1 1 d . . .
H15A H 0.8878 -0.0159 0.0602 0.045 Uiso 1 1 calc R . .
C16 C 0.8648(2) -0.01713(6) 0.2550(3) 0.0401(6) Uani 1 1 d . . .
H16A H 0.8500 -0.0411 0.2601 0.048 Uiso 1 1 calc R . .
C17 C 0.8645(2) 0.00319(6) 0.3664(2) 0.0393(5) Uani 1 1 d . . .
H17A H 0.8502 -0.0070 0.4483 0.047 Uiso 1 1 calc R . .
C18 C 0.8849(2) 0.03797(6) 0.3592(2) 0.0332(5) Uani 1 1 d . . .
H18A H 0.8841 0.0516 0.4363 0.040 Uiso 1 1 calc R . .
C19 C 1.0322(2) 0.10531(5) 0.29644(17) 0.0249(4) Uani 1 1 d . . .
C20 C 1.1561(2) 0.08810(6) 0.35682(18) 0.0282(4) Uani 1 1 d . A .
H20A H 1.1571 0.0638 0.3586 0.034 Uiso 1 1 calc R . .
C21 C 1.2752(2) 0.10584(6) 0.41306(18) 0.0314(5) Uani 1 1 d . . .
H21A H 1.3568 0.0934 0.4510 0.038 Uiso 1 1 calc R A .
C22 C 1.2787(2) 0.14113(6) 0.4155(2) 0.0334(5) Uani 1 1 d . A .
H22A H 1.3614 0.1531 0.4535 0.040 Uiso 1 1 calc R . .
C23 C 1.1576(2) 0.15860(6) 0.3608(2) 0.0329(5) Uani 1 1 d . A .
H23 H 1.1574 0.1829 0.3623 0.039 Uiso 1 1 calc R . .
C24 C 1.0368(2) 0.14139(6) 0.30382(19) 0.0287(5) Uani 1 1 d . A .
H24 H 0.9550 0.1542 0.2689 0.034 Uiso 1 1 calc R . .
N3 N 0.68326(17) 0.15428(4) 0.16550(14) 0.0229(3) Uani 1 1 d . A .
C25 C 0.6659(2) 0.15654(5) 0.29893(17) 0.0219(4) Uani 1 1 d . . .
C26 C 0.6527(2) 0.18753(5) 0.36742(19) 0.0292(5) Uani 1 1 d . A .
H26A H 0.6530 0.2085 0.3209 0.035 Uiso 1 1 calc R . .
C27 C 0.6393(2) 0.18785(6) 0.5017(2) 0.0345(5) Uani 1 1 d . A .
H27A H 0.6226 0.2101 0.5456 0.041 Uiso 1 1 calc R . .
C28 C 0.6418(2) 0.15800(6) 0.57474(19) 0.0330(5) Uani 1 1 d . A .
H28A H 0.6145 0.1582 0.6664 0.040 Uiso 1 1 calc R . .
C29 C 0.6577(2) 0.12726(5) 0.50992(18) 0.0268(4) Uani 1 1 d . A .
H29A H 0.6457 0.1053 0.5575 0.032 Uiso 1 1 calc R . .
C30 C 0.6700(2) 0.12652(5) 0.37589(18) 0.0234(4) Uani 1 1 d . A .
H30A H 0.6811 0.1040 0.3322 0.028 Uiso 1 1 calc R . .
C31 C 0.6224(2) 0.17954(5) 0.07901(18) 0.0252(4) Uani 1 1 d . . .
C32 C 0.4919(2) 0.19584(6) 0.0917(2) 0.0357(5) Uani 1 1 d . A .
H32A H 0.4438 0.1910 0.1660 0.043 Uiso 1 1 calc R . .
C33 C 0.4322(3) 0.21892(7) -0.0026(3) 0.0491(6) Uani 1 1 d . . .
H33A H 0.3447 0.2299 0.0092 0.059 Uiso 1 1 calc R A .
C34 C 0.4975(3) 0.22623(6) -0.1131(2) 0.0485(7) Uani 1 1 d . A .
H34A H 0.4561 0.2421 -0.1772 0.058 Uiso 1 1 calc R . .
C35 C 0.6240(3) 0.21005(6) -0.1282(2) 0.0440(6) Uani 1 1 d . . .
H35A H 0.6696 0.2147 -0.2043 0.053 Uiso 1 1 calc R A .
C36 C 0.6862(3) 0.18712(5) -0.03483(19) 0.0334(5) Uani 1 1 d . A .
H36A H 0.7737 0.1764 -0.0481 0.040 Uiso 1 1 calc R . .
O1 O 0.57306(14) 0.08195(3) 0.10391(12) 0.0239(3) Uani 1 1 d . . .
C37 C 0.4353(2) 0.09992(5) 0.09760(19) 0.0258(4) Uani 1 1 d . . .
H37A H 0.4297 0.1184 0.0310 0.031 Uiso 1 1 calc R . .
H37B H 0.4227 0.1100 0.1845 0.031 Uiso 1 1 calc R . .
C38 C 0.3229(2) 0.07310(5) 0.0590(2) 0.0298(5) Uani 1 1 d . . .
H38A H 0.3038 0.0707 -0.0381 0.036 Uiso 1 1 calc R . .
H38B H 0.2324 0.0785 0.0947 0.036 Uiso 1 1 calc R . .
C39 C 0.3927(2) 0.04119(6) 0.1227(2) 0.0346(5) Uani 1 1 d . . .
H39A H 0.3841 0.0404 0.2184 0.042 Uiso 1 1 calc R . .
H39B H 0.3498 0.0202 0.0804 0.042 Uiso 1 1 calc R . .
C40 C 0.5467(2) 0.04525(5) 0.0980(2) 0.0310(5) Uani 1 1 d . . .
H40A H 0.6115 0.0332 0.1665 0.037 Uiso 1 1 calc R . .
H40B H 0.5612 0.0360 0.0103 0.037 Uiso 1 1 calc R . .
O2 O 0.9941(9) 0.21378(14) 0.5858(5) 0.0532(10) Uani 0.731(3) 1 d PDU A 1
C41 C 0.9126(5) 0.24441(9) 0.5791(5) 0.0739(13) Uani 0.731(3) 1 d PDU A 1
H41A H 0.8338 0.2423 0.6345 0.089 Uiso 0.731(3) 1 calc PR A 1
H41B H 0.8705 0.2487 0.4869 0.089 Uiso 0.731(3) 1 calc PR A 1
C42 C 1.0071(7) 0.27269(15) 0.6266(7) 0.0793(17) Uani 0.731(3) 1 d PDU A 1
H42A H 0.9577 0.2888 0.6804 0.095 Uiso 0.731(3) 1 calc PR A 1
H42B H 1.0406 0.2852 0.5520 0.095 Uiso 0.731(3) 1 calc PR A 1
C43 C 1.1312(5) 0.25518(10) 0.7102(5) 0.0709(12) Uani 0.731(3) 1 d PDU A 1
H43A H 1.2209 0.2683 0.7101 0.085 Uiso 0.731(3) 1 calc PR A 1
H43B H 1.1110 0.2521 0.8024 0.085 Uiso 0.731(3) 1 calc PR A 1
C44 C 1.1397(4) 0.22158(10) 0.6417(5) 0.0737(12) Uani 0.731(3) 1 d PDU A 1
H44A H 1.2030 0.2232 0.5713 0.088 Uiso 0.731(3) 1 calc PR A 1
H44B H 1.1772 0.2037 0.7052 0.088 Uiso 0.731(3) 1 calc PR A 1
O2A O 1.006(3) 0.2092(4) 0.6031(15) 0.0532(10) Uani 0.27 1 d PDU A 2
C41A C 1.0178(14) 0.2401(3) 0.5263(12) 0.0739(13) Uani 0.27 1 d PDU A 2
H41C H 0.9301 0.2437 0.4638 0.089 Uiso 0.269(3) 1 calc PR A 2
H41D H 1.1009 0.2388 0.4756 0.089 Uiso 0.269(3) 1 calc PR A 2
C42A C 1.037(2) 0.2686(4) 0.6271(18) 0.0793(17) Uani 0.27 1 d PDU A 2
H42C H 1.0019 0.2906 0.5879 0.095 Uiso 0.269(3) 1 calc PR A 2
H42D H 1.1393 0.2712 0.6631 0.095 Uiso 0.269(3) 1 calc PR A 2
C44A C 0.9952(12) 0.2197(2) 0.7398(13) 0.0737(12) Uani 0.27 1 d PDU A 2
H44C H 1.0887 0.2172 0.7949 0.088 Uiso 0.269(3) 1 calc PR A 2
H44D H 0.9238 0.2055 0.7783 0.088 Uiso 0.269(3) 1 calc PR A 2
C43A C 0.9487(12) 0.2571(2) 0.7336(12) 0.0709(12) Uani 0.27 1 d PDU A 2
H43C H 0.8448 0.2597 0.7060 0.085 Uiso 0.269(3) 1 calc PR A 2
H43D H 0.9757 0.2692 0.8183 0.085 Uiso 0.269(3) 1 calc PR A 2

loop_
_atom_site_aniso_label
_atom_site_aniso_U_11
_atom_site_aniso_U_22
_atom_site_aniso_U_33
_atom_site_aniso_U_23
_atom_site_aniso_U_13
_atom_site_aniso_U_12
Mg1 0.0222(3) 0.0268(4) 0.0182(3) 0.0018(3) 0.0030(3) 0.0017(3)
Na1 0.0393(5) 0.0298(5) 0.0370(5) 0.0018(4) 0.0023(4) -0.0038(4)
N1 0.0211(8) 0.0330(10) 0.0197(7) 0.0020(7) 0.0039(6) 0.0016(7)
C1 0.0234(10) 0.0317(11) 0.0157(8) 0.0062(7) 0.0045(8) 0.0017(9)
C2 0.0256(10) 0.0392(12) 0.0175(9) 0.0066(8) 0.0044(8) 0.0031(9)
C3 0.0254(11) 0.0559(15) 0.0238(10) 0.0083(10) 0.0021(9) -0.0050(11)
C4 0.0393(13) 0.0505(15) 0.0265(11) 0.0000(10) 0.0021(10) -0.0138(12)
C5 0.0497(14) 0.0328(12) 0.0292(11) 0.0001(9) 0.0114(10) -0.0040(11)
C6 0.0302(11) 0.0326(12) 0.0256(10) 0.0052(8) 0.0068(9) 0.0054(9)
C7 0.0214(10) 0.0292(11) 0.0242(9) 0.0077(8) 0.0040(8) 0.0063(9)
C8 0.0295(11) 0.0338(12) 0.0251(10) 0.0071(8) 0.0079(9) 0.0067(10)
C9 0.0329(12) 0.0438(14) 0.0358(12) 0.0141(10) 0.0159(10) 0.0143(11)
C10 0.0227(11) 0.0461(14) 0.0519(14) 0.0194(11) 0.0140(11) 0.0040(10)
C11 0.0262(11) 0.0410(14) 0.0438(13) 0.0081(10) -0.0007(10) -0.0020(10)
C12 0.0272(11) 0.0379(13) 0.0289(10) 0.0044(9) 0.0047(9) 0.0016(10)
N2 0.0243(9) 0.0290(9) 0.0217(8) 0.0006(7) -0.0001(7) 0.0033(7)
C13 0.0200(10) 0.0301(11) 0.0269(10) 0.0025(8) 0.0004(8) 0.0057(9)
C14 0.0230(10) 0.0370(12) 0.0299(10) -0.0016(9) 0.0041(9) 0.0067(9)
C15 0.0265(11) 0.0360(13) 0.0493(13) -0.0092(10) 0.0043(10) 0.0058(10)
C16 0.0250(11) 0.0294(12) 0.0658(16) 0.0022(11) 0.0052(11) 0.0014(10)
C17 0.0349(12) 0.0397(14) 0.0430(13) 0.0137(10) 0.0034(10) -0.0007(11)
C18 0.0336(12) 0.0377(13) 0.0277(10) 0.0022(9) 0.0007(9) 0.0007(10)
C19 0.0230(10) 0.0357(12) 0.0166(8) 0.0014(8) 0.0055(8) 0.0015(9)
C20 0.0264(10) 0.0366(12) 0.0221(9) 0.0040(8) 0.0049(8) 0.0046(9)
C21 0.0228(10) 0.0492(14) 0.0225(10) 0.0054(9) 0.0037(8) 0.0038(10)
C22 0.0213(10) 0.0519(15) 0.0271(10) 0.0013(10) 0.0030(9) -0.0058(10)
C23 0.0314(11) 0.0351(12) 0.0326(11) -0.0001(9) 0.0052(9) -0.0036(10)
C24 0.0229(10) 0.0352(12) 0.0276(10) 0.0025(9) 0.0014(8) 0.0042(9)
N3 0.0251(8) 0.0245(9) 0.0190(7) 0.0027(6) 0.0025(7) 0.0011(7)
C25 0.0194(9) 0.0251(10) 0.0206(9) 0.0007(7) 0.0001(7) 0.0001(8)
C26 0.0356(12) 0.0244(11) 0.0271(10) 0.0008(8) 0.0019(9) 0.0017(9)
C27 0.0429(13) 0.0320(12) 0.0281(10) -0.0075(9) 0.0026(10) 0.0036(10)
C28 0.0375(12) 0.0412(13) 0.0206(9) -0.0026(9) 0.0044(9) 0.0010(11)
C29 0.0247(10) 0.0330(11) 0.0221(9) 0.0027(8) 0.0005(8) -0.0013(9)
C30 0.0233(10) 0.0251(10) 0.0216(9) 0.0011(8) 0.0022(8) 0.0020(8)
C31 0.0310(11) 0.0215(10) 0.0218(9) 0.0011(8) -0.0025(8) -0.0038(9)
C32 0.0307(12) 0.0363(13) 0.0386(12) 0.0090(10) -0.0022(10) 0.0013(10)
C33 0.0390(14) 0.0418(15) 0.0620(16) 0.0147(12) -0.0119(12) 0.0064(12)
C34 0.0612(17) 0.0364(14) 0.0413(13) 0.0159(11) -0.0211(12) -0.0052(13)
C35 0.0753(19) 0.0306(13) 0.0244(11) 0.0051(9) -0.0008(11) -0.0098(13)
C36 0.0479(14) 0.0267(11) 0.0254(10) 0.0027(8) 0.0042(9) -0.0016(10)
O1 0.0232(7) 0.0244(7) 0.0244(7) 0.0000(5) 0.0039(6) 0.0008(6)
C37 0.0221(10) 0.0291(11) 0.0268(10) 0.0002(8) 0.0052(8) 0.0042(9)
C38 0.0271(11) 0.0320(12) 0.0305(10) -0.0005(9) 0.0040(9) -0.0012(9)
C39 0.0318(12) 0.0318(12) 0.0405(12) 0.0027(9) 0.0055(10) -0.0034(10)
C40 0.0321(12) 0.0242(11) 0.0369(11) 0.0009(9) 0.0057(9) 0.0002(9)
O2 0.0513(19) 0.0249(19) 0.0783(19) -0.0043(13) -0.0124(17) 0.0001(15)
C41 0.058(2) 0.036(2) 0.119(3) -0.015(2) -0.020(2) 0.0046(19)
C42 0.074(4) 0.035(2) 0.120(3) -0.0106(19) -0.022(3) 0.004(2)
C43 0.063(2) 0.052(2) 0.090(3) -0.013(2) -0.019(2) -0.0035(19)
C44 0.058(2) 0.036(2) 0.118(3) -0.011(2) -0.024(2) -0.0029(18)
O2A 0.0513(19) 0.0249(19) 0.0783(19) -0.0043(13) -0.0124(17) 0.0001(15)
C41A 0.058(2) 0.036(2) 0.119(3) -0.015(2) -0.020(2) 0.0046(19)
C42A 0.074(4) 0.035(2) 0.120(3) -0.0106(19) -0.022(3) 0.004(2)
C44A 0.058(2) 0.036(2) 0.118(3) -0.011(2) -0.024(2) -0.0029(18)
C43A 0.063(2) 0.052(2) 0.090(3) -0.013(2) -0.019(2) -0.0035(19)

loop_
_atom_type_symbol
_atom_type_description
_atom_type_scat_dispersion_real
_atom_type_scat_dispersion_imag
_atom_type_scat_source
C C 0.0033 0.0016 'International Tables Vol C Tables 4.2.6.8 and 6.1.1.4'
H H 0.0000 0.0000 'International Tables Vol C Tables 4.2.6.8 and 6.1.1.4'
N N 0.0061 0.0033 'International Tables Vol C Tables 4.2.6.8 and 6.1.1.4'
O O 0.0106 0.0060 'International Tables Vol C Tables 4.2.6.8 and 6.1.1.4'
Na Na 0.0362 0.0249 'International Tables Vol C Tables 4.2.6.8 and 6.1.1.4'
Mg Mg 0.0486 0.0363 'International Tables Vol C Tables 4.2.6.8 and 6.1.1.4'

loop_
_geom_angle_atom_site_label_1
_geom_angle_atom_site_label_2
_geom_angle_atom_site_label_3
_geom_angle
_geom_angle_site_symmetry_1
_geom_angle_site_symmetry_3
O1 Mg1 N1 105.55(6) . .
O1 Mg1 N2 109.22(7) . .
N1 Mg1 N2 111.68(7) . .
O1 Mg1 N3 95.93(6) . .
N1 Mg1 N3 122.48(7) . .
N2 Mg1 N3 110.08(7) . .
O2A Na1 O2 6.4(6) . .
O2A Na1 C24 110.2(5) . .
O2 Na1 C24 107.77(17) . .
O2A Na1 C28 104.7(6) . .
O2 Na1 C28 102.4(2) . .
C24 Na1 C28 126.84(7) . .
O2A Na1 C9 96.8(5) . 1_556
O2 Na1 C9 103.07(17) . 1_556
C24 Na1 C9 99.01(7) . 1_556
C28 Na1 C9 115.50(7) . 1_556
O2A Na1 C29 133.4(6) . .
O2 Na1 C29 130.6(2) . .
C24 Na1 C29 104.59(6) . .
C28 Na1 C29 28.88(6) . .
C9 Na1 C29 107.54(7) 1_556 .
O2A Na1 C8 111.0(4) . 1_556
O2 Na1 C8 117.15(14) . 1_556
C24 Na1 C8 114.14(7) . 1_556
C28 Na1 C8 87.85(6) . 1_556
C9 Na1 C8 28.29(6) 1_556 1_556
C29 Na1 C8 80.38(6) . 1_556
O2A Na1 C27 87.4(6) . .
O2 Na1 C27 83.1(2) . .
C24 Na1 C27 116.15(6) . .
C28 Na1 C27 27.95(6) . .
C9 Na1 C27 140.75(7) 1_556 .
C29 Na1 C27 49.02(6) . .
C8 Na1 C27 114.77(6) 1_556 .
O2A Na1 C23 86.9(5) . .
O2 Na1 C23 86.32(19) . .
C24 Na1 C23 27.82(6) . .
C28 Na1 C23 152.51(7) . .
C9 Na1 C23 87.04(6) 1_556 .
C29 Na1 C23 132.35(6) . .
C8 Na1 C23 111.52(6) 1_556 .
C27 Na1 C23 132.20(7) . .
O2A Na1 C30 139.8(6) . .
O2 Na1 C30 134.09(18) . .
C24 Na1 C30 78.85(6) . .
C28 Na1 C30 49.19(6) . .
C9 Na1 C30 121.08(7) 1_556 .
C29 Na1 C30 27.31(5) . .
C8 Na1 C30 99.09(6) 1_556 .
C27 Na1 C30 55.27(6) . .
C23 Na1 C30 106.53(6) . .
O2A Na1 C26 94.1(6) . .
O2 Na1 C26 88.24(18) . .
C24 Na1 C26 89.97(6) . .
C28 Na1 C26 48.07(6) . .
C9 Na1 C26 162.50(7) 1_556 .
C29 Na1 C26 55.37(6) . .
C8 Na1 C26 134.26(6) 1_556 .
C27 Na1 C26 26.32(5) . .
C23 Na1 C26 107.22(6) . .
C30 Na1 C26 45.89(5) . .
C7 N1 C1 119.11(15) . .
C7 N1 Mg1 122.17(13) . .
C1 N1 Mg1 117.10(11) . .
C6 C1 C2 116.99(19) . .
C6 C1 N1 123.88(18) . .
C2 C1 N1 119.00(18) . .
C3 C2 C1 121.6(2) . .
C3 C2 H2A 119.2 . .
C1 C2 H2A 119.2 . .
C4 C3 C2 120.4(2) . .
C4 C3 H3A 119.8 . .
C2 C3 H3A 119.8 . .
C5 C4 C3 118.8(2) . .
C5 C4 H4A 120.6 . .
C3 C4 H4A 120.6 . .
C4 C5 C6 121.1(2) . .
C4 C5 H5A 119.4 . .
C6 C5 H5A 119.4 . .
C5 C6 C1 120.9(2) . .
C5 C6 H6A 119.5 . .
C1 C6 H6A 119.5 . .
N1 C7 C12 118.54(17) . .
N1 C7 C8 126.31(19) . .
C12 C7 C8 115.10(18) . .
C9 C8 C7 121.6(2) . .
C9 C8 Na1 71.47(12) . 1_554
C7 C8 Na1 119.29(13) . 1_554
C9 C8 H8A 119.2 . .
C7 C8 H8A 119.2 . .
Na1 C8 H8A 79.9 1_554 .
C10 C9 C8 121.8(2) . .
C10 C9 Na1 113.60(15) . 1_554
C8 C9 Na1 80.24(13) . 1_554
C10 C9 H9A 119.1 . .
C8 C9 H9A 119.1 . .
Na1 C9 H9A 76.3 1_554 .
C9 C10 C11 117.9(2) . .
C9 C10 H10A 121.0 . .
C11 C10 H10A 121.0 . .
C12 C11 C10 121.0(2) . .
C12 C11 H11A 119.5 . .
C10 C11 H11A 119.5 . .
C11 C12 C7 122.58(19) . .
C11 C12 H12A 118.7 . .
C7 C12 H12A 118.7 . .
C19 N2 C13 117.72(16) . .
C19 N2 Mg1 129.86(14) . .
C13 N2 Mg1 112.33(12) . .
C14 C13 C18 117.9(2) . .
C14 C13 N2 119.92(18) . .
C18 C13 N2 121.99(18) . .
C15 C14 C13 120.9(2) . .
C15 C14 H14A 119.5 . .
C13 C14 H14A 119.5 . .
C16 C15 C14 120.5(2) . .
C16 C15 H15A 119.7 . .
C14 C15 H15A 119.7 . .
C15 C16 C17 119.2(2) . .
C15 C16 H16A 120.4 . .
C17 C16 H16A 120.4 . .
C18 C17 C16 120.6(2) . .
C18 C17 H17A 119.7 . .
C16 C17 H17A 119.7 . .
C17 C18 C13 120.7(2) . .
C17 C18 H18A 119.6 . .
C13 C18 H18A 119.6 . .
N2 C19 C24 119.90(18) . .
N2 C19 C20 124.33(19) . .
C24 C19 C20 115.63(19) . .
C21 C20 C19 121.6(2) . .
C21 C20 H20A 119.2 . .
C19 C20 H20A 119.2 . .
C22 C21 C20 121.7(2) . .
C22 C21 H21A 119.2 . .
C20 C21 H21A 119.2 . .
C21 C22 C23 118.0(2) . .
C21 C22 H22A 121.0 . .
C23 C22 H22A 121.0 . .
C22 C23 C24 121.4(2) . .
C22 C23 Na1 112.79(13) . .
C24 C23 Na1 67.90(11) . .
C22 C23 H23 119.3 . .
C24 C23 H23 119.3 . .
Na1 C23 H23 89.4 . .
C23 C24 C19 121.6(2) . .
C23 C24 Na1 84.28(12) . .
C19 C24 Na1 106.00(12) . .
C23 C24 H24 119.2 . .
C19 C24 H24 119.2 . .
Na1 C24 H24 79.6 . .
C25 N3 C31 118.84(16) . .
C25 N3 Mg1 119.02(12) . .
C31 N3 Mg1 120.74(12) . .
N3 C25 C30 119.48(17) . .
N3 C25 C26 124.44(17) . .
C30 C25 C26 115.96(16) . .
C27 C26 C25 121.25(19) . .
C27 C26 Na1 68.82(12) . .
C25 C26 Na1 80.70(12) . .
C27 C26 H26A 119.4 . .
C25 C26 H26A 119.4 . .
Na1 C26 H26A 122.2 . .
C28 C27 C26 121.64(19) . .
C28 C27 Na1 69.80(13) . .
C26 C27 Na1 84.86(13) . .
C28 C27 H27A 119.1 . .
C26 C27 H27A 119.1 . .
Na1 C27 H27A 119.1 . .
C27 C28 C29 118.07(18) . .
C27 C28 Na1 82.25(13) . .
C29 C28 Na1 76.72(12) . .
C27 C28 H28A 120.5 . .
C29 C28 H28A 120.5 . .
Na1 C28 H28A 120.5 . .
C30 C29 C28 120.94(19) . .
C30 C29 Na1 84.76(12) . .
C28 C29 Na1 74.40(12) . .
C30 C29 H29A 119.2 . .
C28 C29 H29A 119.2 . .
Na1 C29 H29A 119.2 . .
C29 C30 C25 122.10(18) . .
C29 C30 Na1 67.93(11) . .
C25 C30 Na1 85.22(12) . .
C29 C30 H30A 118.9 . .
C25 C30 H30A 118.9 . .
Na1 C30 H30A 118.9 . .
N3 C31 C36 119.09(18) . .
N3 C31 C32 123.95(17) . .
C36 C31 C32 116.66(19) . .
C33 C32 C31 121.1(2) . .
C33 C32 H32A 119.4 . .
C31 C32 H32A 119.4 . .
C34 C33 C32 121.2(2) . .
C34 C33 H33A 119.4 . .
C32 C33 H33A 119.4 . .
C35 C34 C33 118.4(2) . .
C35 C34 H34A 120.8 . .
C33 C34 H34A 120.8 . .
C34 C35 C36 121.4(2) . .
C34 C35 H35A 119.3 . .
C36 C35 H35A 119.3 . .
C35 C36 C31 121.2(2) . .
C35 C36 H36A 119.4 . .
C31 C36 H36A 119.4 . .
C40 O1 C37 108.92(14) . .
C40 O1 Mg1 130.73(12) . .
C37 O1 Mg1 119.75(11) . .
O1 C37 C38 105.45(16) . .
O1 C37 H37A 110.7 . .
C38 C37 H37A 110.7 . .
O1 C37 H37B 110.7 . .
C38 C37 H37B 110.7 . .
H37A C37 H37B 108.8 . .
C37 C38 C39 101.96(17) . .
C37 C38 H38A 111.4 . .
C39 C38 H38A 111.4 . .
C37 C38 H38B 111.4 . .
C39 C38 H38B 111.4 . .
H38A C38 H38B 109.2 . .
C40 C39 C38 102.47(17) . .
C40 C39 H39A 111.3 . .
C38 C39 H39A 111.3 . .
C40 C39 H39B 111.3 . .
C38 C39 H39B 111.3 . .
H39A C39 H39B 109.2 . .
O1 C40 C39 105.03(16) . .
O1 C40 H40A 110.7 . .
C39 C40 H40A 110.7 . .
O1 C40 H40B 110.7 . .
C39 C40 H40B 110.7 . .
H40A C40 H40B 108.8 . .
C41 O2 C44 108.7(5) . .
C41 O2 Na1 130.6(5) . .
C44 O2 Na1 120.6(4) . .
O2 C41 C42 108.6(5) . .
O2 C41 H41A 110.0 . .
C42 C41 H41A 110.0 . .
O2 C41 H41B 110.0 . .
C42 C41 H41B 110.0 . .
H41A C41 H41B 108.4 . .
C41 C42 C43 103.8(4) . .
C41 C42 H42A 111.0 . .
C43 C42 H42A 111.0 . .
C41 C42 H42B 111.0 . .
C43 C42 H42B 111.0 . .
H42A C42 H42B 109.0 . .
C44 C43 C42 102.4(4) . .
C44 C43 H43A 111.3 . .
C42 C43 H43A 111.3 . .
C44 C43 H43B 111.3 . .
C42 C43 H43B 111.3 . .
H43A C43 H43B 109.2 . .
O2 C44 C43 105.5(4) . .
O2 C44 H44A 110.6 . .
C43 C44 H44A 110.6 . .
O2 C44 H44B 110.6 . .
C43 C44 H44B 110.6 . .
H44A C44 H44B 108.8 . .
C41A O2A C44A 107.3(13) . .
C41A O2A Na1 128.3(11) . .
C44A O2A Na1 119.8(11) . .
O2A C41A C42A 104.9(12) . .
O2A C41A H41C 110.8 . .
C42A C41A H41C 110.8 . .
O2A C41A H41D 110.8 . .
C42A C41A H41D 110.8 . .
H41C C41A H41D 108.8 . .
C41A C42A C43A 103.7(10) . .
C41A C42A H42C 111.0 . .
C43A C42A H42C 111.0 . .
C41A C42A H42D 111.0 . .
C43A C42A H42D 111.0 . .
H42C C42A H42D 109.0 . .
O2A C44A C43A 106.4(11) . .
O2A C44A H44C 110.4 . .
C43A C44A H44C 110.4 . .
O2A C44A H44D 110.4 . .
C43A C44A H44D 110.4 . .
H44C C44A H44D 108.6 . .
C42A C43A C44A 97.6(11) . .
C42A C43A H43C 112.2 . .
C44A C43A H43C 112.2 . .
C42A C43A H43D 112.2 . .
C44A C43A H43D 112.2 . .
H43C C43A H43D 109.8 . .

loop_
_geom_bond_atom_site_label_1
_geom_bond_atom_site_label_2
_geom_bond_distance
_geom_bond_site_symmetry_2
Mg1 O1 2.0510(14) .
Mg1 N1 2.0527(16) .
Mg1 N2 2.0542(17) .
Mg1 N3 2.0612(17) .
Na1 O2A 2.207(19) .
Na1 O2 2.300(6) .
Na1 C24 2.756(2) .
Na1 C28 2.772(2) .
Na1 C9 2.774(2) 1_556
Na1 C29 2.801(2) .
Na1 C8 2.883(2) 1_556
Na1 C27 2.927(2) .
Na1 C23 2.959(2) .
Na1 C30 3.010(2) .
Na1 C26 3.126(2) .
N1 C7 1.379(2) .
N1 C1 1.412(2) .
C1 C6 1.402(3) .
C1 C2 1.402(3) .
C2 C3 1.383(3) .
C2 H2A 0.9500 .
C3 C4 1.383(3) .
C3 H3A 0.9500 .
C4 C5 1.382(3) .
C4 H4A 0.9500 .
C5 C6 1.384(3) .
C5 H5A 0.9500 .
C6 H6A 0.9500 .
C7 C12 1.415(3) .
C7 C8 1.419(3) .
C8 C9 1.386(3) .
C8 Na1 2.883(2) 1_554
C8 H8A 0.9500 .
C9 C10 1.380(3) .
C9 Na1 2.774(2) 1_554
C9 H9A 0.9500 .
C10 C11 1.389(3) .
C10 H10A 0.9500 .
C11 C12 1.378(3) .
C11 H11A 0.9500 .
C12 H12A 0.9500 .
N2 C19 1.369(2) .
N2 C13 1.415(3) .
C13 C14 1.392(3) .
C13 C18 1.404(3) .
C14 C15 1.385(3) .
C14 H14A 0.9500 .
C15 C16 1.379(3) .
C15 H15A 0.9500 .
C16 C17 1.387(3) .
C16 H16A 0.9500 .
C17 C18 1.378(3) .
C17 H17A 0.9500 .
C18 H18A 0.9500 .
C19 C24 1.415(3) .
C19 C20 1.421(3) .
C20 C21 1.384(3) .
C20 H20A 0.9500 .
C21 C22 1.382(3) .
C21 H21A 0.9500 .
C22 C23 1.387(3) .
C22 H22A 0.9500 .
C23 C24 1.388(3) .
C23 H23 0.9500 .
C24 H24 0.9500 .
N3 C25 1.394(2) .
N3 C31 1.401(2) .
C25 C30 1.411(3) .
C25 C26 1.413(3) .
C26 C27 1.392(3) .
C26 H26A 0.9500 .
C27 C28 1.384(3) .
C27 H27A 1.0000 .
C28 C29 1.390(3) .
C28 H28A 1.0000 .
C29 C30 1.387(2) .
C29 H29A 1.0000 .
C30 H30A 1.0000 .
C31 C36 1.404(3) .
C31 C32 1.405(3) .
C32 C33 1.388(3) .
C32 H32A 0.9500 .
C33 C34 1.378(4) .
C33 H33A 0.9500 .
C34 C35 1.375(4) .
C34 H34A 0.9500 .
C35 C36 1.386(3) .
C35 H35A 0.9500 .
C36 H36A 0.9500 .
O1 C40 1.458(2) .
O1 C37 1.471(2) .
C37 C38 1.509(3) .
C37 H37A 0.9900 .
C37 H37B 0.9900 .
C38 C39 1.520(3) .
C38 H38A 0.9900 .
C38 H38B 0.9900 .
C39 C40 1.512(3) .
C39 H39A 0.9900 .
C39 H39B 0.9900 .
C40 H40A 0.9900 .
C40 H40B 0.9900 .
O2 C41 1.421(6) .
O2 C44 1.452(8) .
C41 C42 1.465(6) .
C41 H41A 0.9900 .
C41 H41B 0.9900 .
C42 C43 1.524(7) .
C42 H42A 0.9900 .
C42 H42B 0.9900 .
C43 C44 1.496(5) .
C43 H43A 0.9900 .
C43 H43B 0.9900 .
C44 H44A 0.9900 .
C44 H44B 0.9900 .
O2A C41A 1.454(10) .
O2A C44A 1.469(10) .
C41A C42A 1.513(10) .
C41A H41C 0.9900 .
C41A H41D 0.9900 .
C42A C43A 1.518(10) .
C42A H42C 0.9900 .
C42A H42D 0.9900 .
C44A C43A 1.529(8) .
C44A H44C 0.9900 .
C44A H44D 0.9900 .
C43A H43C 0.9900 .
C43A H43D 0.9900 .

loop_
_geom_torsion_atom_site_label_1
_geom_torsion_atom_site_label_2
_geom_torsion_atom_site_label_3
_geom_torsion_atom_site_label_4
_geom_torsion
_geom_torsion_site_symmetry_1
_geom_torsion_site_symmetry_4
O1 Mg1 N1 C7 -169.61(14) . .
N2 Mg1 N1 C7 -51.03(17) . .
N3 Mg1 N1 C7 82.68(16) . .
O1 Mg1 N1 C1 -4.29(15) . .
N2 Mg1 N1 C1 114.29(14) . .
N3 Mg1 N1 C1 -112.01(14) . .
C7 N1 C1 C6 50.7(3) . .
Mg1 N1 C1 C6 -115.12(17) . .
C7 N1 C1 C2 -133.60(18) . .
Mg1 N1 C1 C2 60.6(2) . .
C6 C1 C2 C3 -0.6(3) . .
N1 C1 C2 C3 -176.62(17) . .
C1 C2 C3 C4 -0.9(3) . .
C2 C3 C4 C5 1.0(3) . .
C3 C4 C5 C6 0.5(3) . .
C4 C5 C6 C1 -2.0(3) . .
C2 C1 C6 C5 2.0(3) . .
N1 C1 C6 C5 177.84(17) . .
C1 N1 C7 C12 -176.43(17) . .
Mg1 N1 C7 C12 -11.4(2) . .
C1 N1 C7 C8 6.2(3) . .
Mg1 N1 C7 C8 171.27(15) . .
N1 C7 C8 C9 179.24(19) . .
C12 C7 C8 C9 1.8(3) . .
N1 C7 C8 Na1 94.0(2) . 1_554
C12 C7 C8 Na1 -83.4(2) . 1_554
C7 C8 C9 C10 -1.8(3) . .
Na1 C8 C9 C10 111.8(2) 1_554 .
C7 C8 C9 Na1 -113.56(19) . 1_554
C8 C9 C10 C11 0.7(3) . .
Na1 C9 C10 C11 93.7(2) 1_554 .
C9 C10 C11 C12 0.2(3) . .
C10 C11 C12 C7 0.0(3) . .
N1 C7 C12 C11 -178.6(2) . .
C8 C7 C12 C11 -1.0(3) . .
O1 Mg1 N2 C19 -148.77(15) . .
N1 Mg1 N2 C19 94.87(16) . .
N3 Mg1 N2 C19 -44.64(17) . .
O1 Mg1 N2 C13 34.82(14) . .
N1 Mg1 N2 C13 -81.55(14) . .
N3 Mg1 N2 C13 138.94(12) . .
C19 N2 C13 C14 -119.2(2) . .
Mg1 N2 C13 C14 57.7(2) . .
C19 N2 C13 C18 65.6(2) . .
Mg1 N2 C13 C18 -117.51(18) . .
C18 C13 C14 C15 0.0(3) . .
N2 C13 C14 C15 -175.38(18) . .
C13 C14 C15 C16 0.2(3) . .
C14 C15 C16 C17 -0.5(3) . .
C15 C16 C17 C18 0.5(3) . .
C16 C17 C18 C13 -0.2(3) . .
C14 C13 C18 C17 0.0(3) . .
N2 C13 C18 C17 175.28(19) . .
C13 N2 C19 C24 -170.18(17) . .
Mg1 N2 C19 C24 13.6(3) . .
C13 N2 C19 C20 14.4(3) . .
Mg1 N2 C19 C20 -161.86(14) . .
N2 C19 C20 C21 172.55(17) . .
C24 C19 C20 C21 -3.1(3) . .
C19 C20 C21 C22 1.3(3) . .
C20 C21 C22 C23 0.7(3) . .
C21 C22 C23 C24 -0.7(3) . .
C21 C22 C23 Na1 76.5(2) . .
O2A Na1 C23 C22 96.6(5) . .
O2 Na1 C23 C22 102.9(2) . .
C24 Na1 C23 C22 -116.1(2) . .
C28 Na1 C23 C22 -146.97(17) . .
C9 Na1 C23 C22 -0.38(17) 1_556 .
C29 Na1 C23 C22 -111.56(17) . .
C8 Na1 C23 C22 -14.87(18) 1_556 .
C27 Na1 C23 C22 -179.76(15) . .
C30 Na1 C23 C22 -121.98(16) . .
C26 Na1 C23 C22 -170.06(16) . .
O2A Na1 C23 C24 -147.4(5) . .
O2 Na1 C23 C24 -141.0(2) . .
C28 Na1 C23 C24 -30.9(2) . .
C9 Na1 C23 C24 115.71(14) 1_556 .
C29 Na1 C23 C24 4.54(17) . .
C8 Na1 C23 C24 101.23(14) 1_556 .
C27 Na1 C23 C24 -63.67(16) . .
C30 Na1 C23 C24 -5.88(14) . .
C26 Na1 C23 C24 -53.96(14) . .
C22 C23 C24 C19 -1.3(3) . .
Na1 C23 C24 C19 -105.28(18) . .
C22 C23 C24 Na1 103.99(18) . .
N2 C19 C24 C23 -172.74(17) . .
C20 C19 C24 C23 3.1(3) . .
N2 C19 C24 Na1 94.11(16) . .
C20 C19 C24 Na1 -90.07(16) . .
O2A Na1 C24 C23 35.0(6) . .
O2 Na1 C24 C23 41.3(2) . .
C28 Na1 C24 C23 162.78(13) . .
C9 Na1 C24 C23 -65.65(14) 1_556 .
C29 Na1 C24 C23 -176.54(13) . .
C8 Na1 C24 C23 -90.69(14) 1_556 .
C27 Na1 C24 C23 132.30(13) . .
C30 Na1 C24 C23 174.25(14) . .
C26 Na1 C24 C23 129.43(13) . .
O2A Na1 C24 C19 156.3(6) . .
O2 Na1 C24 C19 162.6(2) . .
C28 Na1 C24 C19 -75.91(16) . .
C9 Na1 C24 C19 55.66(14) 1_556 .
C29 Na1 C24 C19 -55.23(14) . .
C8 Na1 C24 C19 30.62(15) 1_556 .
C27 Na1 C24 C19 -106.39(14) . .
C23 Na1 C24 C19 121.3(2) . .
C30 Na1 C24 C19 -64.44(13) . .
C26 Na1 C24 C19 -109.26(14) . .
O1 Mg1 N3 C25 72.19(14) . .
N1 Mg1 N3 C25 -175.13(13) . .
N2 Mg1 N3 C25 -40.79(15) . .
O1 Mg1 N3 C31 -94.15(14) . .
N1 Mg1 N3 C31 18.53(17) . .
N2 Mg1 N3 C31 152.86(14) . .
C31 N3 C25 C30 153.48(18) . .
Mg1 N3 C25 C30 -13.1(2) . .
C31 N3 C25 C26 -30.6(3) . .
Mg1 N3 C25 C26 162.76(16) . .
N3 C25 C26 C27 -178.34(19) . .
C30 C25 C26 C27 -2.3(3) . .
N3 C25 C26 Na1 -120.18(18) . .
C30 C25 C26 Na1 55.83(16) . .
O2A Na1 C26 C27 -75.6(5) . .
O2 Na1 C26 C27 -78.0(2) . .
C24 Na1 C26 C27 174.19(14) . .
C28 Na1 C26 C27 30.45(13) . .
C9 Na1 C26 C27 52.9(3) 1_556 .
C29 Na1 C26 C27 66.34(13) . .
C8 Na1 C26 C27 49.39(16) 1_556 .
C23 Na1 C26 C27 -163.64(13) . .
C30 Na1 C26 C27 99.79(14) . .
O2A Na1 C26 C25 155.6(5) . .
O2 Na1 C26 C25 153.12(19) . .
C24 Na1 C26 C25 45.34(12) . .
C28 Na1 C26 C25 -98.40(13) . .
C9 Na1 C26 C25 -75.9(3) 1_556 .
C29 Na1 C26 C25 -62.50(11) . .
C8 Na1 C26 C25 -79.46(14) 1_556 .
C27 Na1 C26 C25 -128.84(19) . .
C23 Na1 C26 C25 67.52(12) . .
C30 Na1 C26 C25 -29.06(10) . .
C25 C26 C27 C28 1.6(3) . .
Na1 C26 C27 C28 -62.4(2) . .
C25 C26 C27 Na1 64.04(19) . .
O2A Na1 C27 C28 -128.8(4) . .
O2 Na1 C27 C28 -133.55(18) . .
C24 Na1 C27 C28 119.99(13) . .
C9 Na1 C27 C28 -31.26(18) 1_556 .
C29 Na1 C27 C28 33.12(11) . .
C8 Na1 C27 C28 -16.76(14) 1_556 .
C23 Na1 C27 C28 147.76(13) . .
C30 Na1 C27 C28 67.04(12) . .
C26 Na1 C27 C28 126.46(19) . .
O2A Na1 C27 C26 104.8(4) . .
O2 Na1 C27 C26 99.99(18) . .
C24 Na1 C27 C26 -6.48(15) . .
C28 Na1 C27 C26 -126.46(19) . .
C9 Na1 C27 C26 -157.72(14) 1_556 .
C29 Na1 C27 C26 -93.34(14) . .
C8 Na1 C27 C26 -143.22(13) 1_556 .
C23 Na1 C27 C26 21.30(17) . .
C30 Na1 C27 C26 -59.43(12) . .
C26 C27 C28 C29 -0.2(3) . .
Na1 C27 C28 C29 -70.41(18) . .
C26 C27 C28 Na1 70.2(2) . .
O2A Na1 C28 C27 53.6(4) . .
O2 Na1 C28 C27 47.47(18) . .
C24 Na1 C28 C27 -76.28(15) . .
C9 Na1 C28 C27 158.67(12) 1_556 .
C29 Na1 C28 C27 -121.33(18) . .
C8 Na1 C28 C27 164.81(13) 1_556 .
C23 Na1 C28 C27 -58.9(2) . .
C30 Na1 C28 C27 -91.22(13) . .
C26 Na1 C28 C27 -28.64(11) . .
O2A Na1 C28 C29 175.0(4) . .
O2 Na1 C28 C29 168.79(17) . .
C24 Na1 C28 C29 45.05(15) . .
C9 Na1 C28 C29 -80.00(13) 1_556 .
C8 Na1 C28 C29 -73.86(12) 1_556 .
C27 Na1 C28 C29 121.33(18) . .
C23 Na1 C28 C29 62.5(2) . .
C30 Na1 C28 C29 30.11(11) . .
C26 Na1 C28 C29 92.69(13) . .
C27 C28 C29 C30 -0.3(3) . .
Na1 C28 C29 C30 -73.87(18) . .
C27 C28 C29 Na1 73.57(19) . .
O2A Na1 C29 C30 117.5(5) . .
O2 Na1 C29 C30 109.7(2) . .
C24 Na1 C29 C30 -20.01(13) . .
C28 Na1 C29 C30 124.17(18) . .
C9 Na1 C29 C30 -124.61(12) 1_556 .
C8 Na1 C29 C30 -132.63(13) 1_556 .
C27 Na1 C29 C30 92.14(13) . .
C23 Na1 C29 C30 -22.20(16) . .
C26 Na1 C29 C30 59.60(12) . .
O2A Na1 C29 C28 -6.7(5) . .
O2 Na1 C29 C28 -14.5(2) . .
C24 Na1 C29 C28 -144.18(12) . .
C9 Na1 C29 C28 111.23(13) 1_556 .
C8 Na1 C29 C28 103.20(12) 1_556 .
C27 Na1 C29 C28 -32.03(11) . .
C23 Na1 C29 C28 -146.37(12) . .
C30 Na1 C29 C28 -124.17(18) . .
C26 Na1 C29 C28 -64.57(12) . .
C28 C29 C30 C25 -0.6(3) . .
Na1 C29 C30 C25 -68.86(18) . .
C28 C29 C30 Na1 68.30(18) . .
N3 C25 C30 C29 178.06(17) . .
C26 C25 C30 C29 1.8(3) . .
N3 C25 C30 Na1 117.90(16) . .
C26 C25 C30 Na1 -58.32(16) . .
O2A Na1 C30 C29 -91.6(7) . .
O2 Na1 C30 C29 -95.7(2) . .
C24 Na1 C30 C29 160.27(13) . .
C28 Na1 C30 C29 -31.87(12) . .
C9 Na1 C30 C29 66.40(14) 1_556 .
C8 Na1 C30 C29 47.28(13) 1_556 .
C27 Na1 C30 C29 -66.63(12) . .
C23 Na1 C30 C29 163.07(12) . .
C26 Na1 C30 C29 -98.75(13) . .
O2A Na1 C30 C25 36.0(7) . .
O2 Na1 C30 C25 31.8(3) . .
C24 Na1 C30 C25 -72.18(11) . .
C28 Na1 C30 C25 95.68(13) . .
C9 Na1 C30 C25 -166.05(11) 1_556 .
C29 Na1 C30 C25 127.55(18) . .
C8 Na1 C30 C25 174.82(11) 1_556 .
C27 Na1 C30 C25 60.91(11) . .
C23 Na1 C30 C25 -69.39(12) . .
C26 Na1 C30 C25 28.80(10) . .
C25 N3 C31 C36 151.65(18) . .
Mg1 N3 C31 C36 -42.0(2) . .
C25 N3 C31 C32 -34.8(3) . .
Mg1 N3 C31 C32 131.55(18) . .
N3 C31 C32 C33 -175.3(2) . .
C36 C31 C32 C33 -1.7(3) . .
C31 C32 C33 C34 1.1(4) . .
C32 C33 C34 C35 0.1(4) . .
C33 C34 C35 C36 -0.6(4) . .
C34 C35 C36 C31 0.0(3) . .
N3 C31 C36 C35 175.10(19) . .
C32 C31 C36 C35 1.1(3) . .
N1 Mg1 O1 C40 69.39(16) . .
N2 Mg1 O1 C40 -50.82(16) . .
N3 Mg1 O1 C40 -164.50(15) . .
N1 Mg1 O1 C37 -100.63(13) . .
N2 Mg1 O1 C37 139.17(12) . .
N3 Mg1 O1 C37 25.48(13) . .
C40 O1 C37 C38 -11.55(19) . .
Mg1 O1 C37 C38 160.47(11) . .
O1 C37 C38 C39 31.96(19) . .
C37 C38 C39 C40 -39.9(2) . .
C37 O1 C40 C39 -13.9(2) . .
Mg1 O1 C40 C39 175.21(12) . .
C38 C39 C40 O1 33.6(2) . .
O2A Na1 O2 C41 -139(7) . .
C24 Na1 O2 C41 107.9(5) . .
C28 Na1 O2 C41 -27.8(5) . .
C9 Na1 O2 C41 -148.0(5) 1_556 .
C29 Na1 O2 C41 -20.7(6) . .
C8 Na1 O2 C41 -121.8(5) 1_556 .
C27 Na1 O2 C41 -7.4(5) . .
C23 Na1 O2 C41 125.9(5) . .
C30 Na1 O2 C41 16.3(6) . .
C26 Na1 O2 C41 18.5(5) . .
O2A Na1 O2 C44 38(6) . .
C24 Na1 O2 C44 -75.5(4) . .
C28 Na1 O2 C44 148.8(4) . .
C9 Na1 O2 C44 28.6(5) 1_556 .
C29 Na1 O2 C44 155.9(4) . .
C8 Na1 O2 C44 54.8(5) 1_556 .
C27 Na1 O2 C44 169.2(4) . .
C23 Na1 O2 C44 -57.5(4) . .
C30 Na1 O2 C44 -167.1(3) . .
C26 Na1 O2 C44 -164.9(4) . .
C44 O2 C41 C42 2.0(7) . .
Na1 O2 C41 C42 179.0(4) . .
O2 C41 C42 C43 -21.5(6) . .
C41 C42 C43 C44 31.9(6) . .
C41 O2 C44 C43 18.8(6) . .
Na1 O2 C44 C43 -158.5(3) . .
C42 C43 C44 O2 -31.0(5) . .
O2 Na1 O2A C41A -25(5) . .
C24 Na1 O2A C41A 44(2) . .
C28 Na1 O2A C41A -95.2(18) . .
C9 Na1 O2A C41A 146.1(18) 1_556 .
C29 Na1 O2A C41A -91.9(18) . .
C8 Na1 O2A C41A 171.4(16) 1_556 .
C27 Na1 O2A C41A -73.0(18) . .
C23 Na1 O2A C41A 59.5(18) . .
C30 Na1 O2A C41A -53(2) . .
C26 Na1 O2A C41A -47.6(19) . .
O2 Na1 O2A C44A 128(8) . .
C24 Na1 O2A C44A -163.4(13) . .
C28 Na1 O2A C44A 57.5(15) . .
C9 Na1 O2A C44A -61.1(15) 1_556 .
C29 Na1 O2A C44A 60.8(17) . .
C8 Na1 O2A C44A -35.9(17) 1_556 .
C27 Na1 O2A C44A 79.7(15) . .
C23 Na1 O2A C44A -147.8(15) . .
C30 Na1 O2A C44A 100.0(13) . .
C26 Na1 O2A C44A 105.1(15) . .
C44A O2A C41A C42A 9(2) . .
Na1 O2A C41A C42A 164.3(16) . .
O2A C41A C42A C43A -34(2) . .
C41A O2A C44A C43A 19(2) . .
Na1 O2A C44A C43A -138.6(12) . .
C41A C42A C43A C44A 43.4(16) . .
O2A C44A C43A C42A -38.6(16) . .
